data_7101261
loop_
_publ_author_name
'Alexander V. Leontiev'
'H. V. Rasika Dias'
'Dmitry M. Rudkevich'

_publ_section_title 'Sulfamides and sulfamide polymers directly from sulfur dioxide'
_journal_issue 27
_journal_name_full 'Chemical Communications'
_journal_paper_doi 10.1039/b605063h
_journal_year 2006
_chemical_formula_sum 'C12 H12 N2 O2 S'
_chemical_formula_weight 248.30
_chemical_name_common PhNHSO2NHPh
_chemical_name_systematic
;
?
;
_space_group_IT_number 2
_symmetry_cell_setting triclinic
_symmetry_space_group_name_Hall '-P 1'
_symmetry_space_group_name_H-M 'P -1'
_atom_sites_solution_hydrogens geom
_atom_sites_solution_primary direct
_atom_sites_solution_secondary difmap
_audit_creation_method SHELXL-97
_cell_angle_alpha 78.4390(10)
_cell_angle_beta 72.4410(10)
_cell_angle_gamma 74.6320(10)
_cell_formula_units_Z 4
_cell_length_a 10.0786(6)
_cell_length_b 11.3145(7)
_cell_length_c 11.3378(7)
_cell_measurement_reflns_used 6595
_cell_measurement_temperature 100(2)
_cell_measurement_theta_max 28.26
_cell_measurement_theta_min 2.48
_cell_volume 1178.34(12)
_computing_cell_refinement 'Bruker SMART'
_computing_data_collection 'Bruker SMART'
_computing_data_reduction 'Bruker SAINT'
_computing_molecular_graphics 'Bruker SHELXTL'
_computing_publication_material 'Bruker SHELXTL'
_computing_structure_refinement 'SHELXL-97 (Sheldrick, 1997)'
_computing_structure_solution 'SHELXS-97 (Sheldrick, 1990)'
_diffrn_ambient_temperature 100(2)
_diffrn_measured_fraction_theta_full 0.995
_diffrn_measured_fraction_theta_max 0.995
_diffrn_measurement_device_type 'CCD area detector'
_diffrn_measurement_method 'phi and omega scans'
_diffrn_radiation_monochromator graphite
_diffrn_radiation_source 'fine-focus sealed tube'
_diffrn_radiation_type MoK\a
_diffrn_radiation_wavelength 0.71073
_diffrn_reflns_av_R_equivalents 0.0196
_diffrn_reflns_av_sigmaI/netI 0.0298
_diffrn_reflns_limit_h_max 12
_diffrn_reflns_limit_h_min -12
_diffrn_reflns_limit_k_max 13
_diffrn_reflns_limit_k_min -13
_diffrn_reflns_limit_l_max 13
_diffrn_reflns_limit_l_min -13
_diffrn_reflns_number 9448
_diffrn_reflns_theta_full 26.00
_diffrn_reflns_theta_max 26.00
_diffrn_reflns_theta_min 1.88
_exptl_absorpt_coefficient_mu 0.265
_exptl_absorpt_correction_T_max 0.9814
_exptl_absorpt_correction_T_min 0.9082
_exptl_absorpt_correction_type none
_exptl_absorpt_process_details SADABS
_exptl_crystal_colour colorless
_exptl_crystal_density_diffrn 1.400
_exptl_crystal_density_meas 0
_exptl_crystal_density_method 'not measured'
_exptl_crystal_description blocks
_exptl_crystal_F_000 520
_exptl_crystal_size_max 0.37
_exptl_crystal_size_mid 0.32
_exptl_crystal_size_min 0.07
_refine_diff_density_max 0.426
_refine_diff_density_min -0.441
_refine_diff_density_rms 0.057
_refine_ls_extinction_method none
_refine_ls_goodness_of_fit_ref 1.045
_refine_ls_hydrogen_treatment mixed
_refine_ls_matrix_type full
_refine_ls_number_parameters 323
_refine_ls_number_reflns 4608
_refine_ls_number_restraints 0
_refine_ls_restrained_S_all 1.045
_refine_ls_R_factor_all 0.0442
_refine_ls_R_factor_gt 0.0371
_refine_ls_shift/su_max 0.001
_refine_ls_shift/su_mean 0.000
_refine_ls_structure_factor_coef Fsqd
_refine_ls_weighting_details 'calc w=1/[\s^2^(Fo^2^)+(0.0498P)^2^+0.6093P] where P=(Fo^2^+2Fc^2^)/3'
_refine_ls_weighting_scheme calc
_refine_ls_wR_factor_gt 0.0929
_refine_ls_wR_factor_ref 0.0988
_reflns_number_gt 3965
_reflns_number_total 4608
_reflns_threshold_expression >2sigma(I)
_cod_data_source_file b605063h.txt
_cod_depositor_comments
;
The following automatic conversions were performed:
'_symmetry_cell_setting' value 'Triclinic' changed to 'triclinic'
according to '/home/saulius/struct/CIF-dictionaries/cif_core.dic'
dictionary named 'cif_core.dic' version 2.4.1 from 2010-06-29.

Automatic conversion script
Id: cif_fix_enum 1527 2010-12-29 10:47:43Z saulius 
;
_cod_original_sg_symbol_H-M P-1
_cod_database_code 7101261

loop_
_symmetry_equiv_pos_as_xyz
'x, y, z'
'-x, -y, -z'

loop_
_atom_site_label
_atom_site_type_symbol
_atom_site_fract_x
_atom_site_fract_y
_atom_site_fract_z
_atom_site_U_iso_or_equiv
_atom_site_adp_type
_atom_site_occupancy
_atom_site_symmetry_multiplicity
_atom_site_calc_flag
_atom_site_refinement_flags
S1 S 0.19036(4) 0.02836(4) 0.81767(4) 0.01646(12) Uani 1 1 d .
S2 S 0.44204(5) 0.32878(4) 0.45722(4) 0.01815(12) Uani 1 1 d .
N1 N 0.20957(17) 0.03700(14) 0.95195(14) 0.0187(3) Uani 1 1 d .
N2 N 0.16450(17) 0.16679(14) 0.74387(15) 0.0185(3) Uani 1 1 d .
N3 N 0.54099(17) 0.31094(15) 0.55151(14) 0.0209(3) Uani 1 1 d .
N4 N 0.54115(16) 0.29692(15) 0.31922(14) 0.0180(3) Uani 1 1 d .
O1 O 0.32127(13) -0.03487(11) 0.74249(12) 0.0208(3) Uani 1 1 d .
O2 O 0.06486(13) -0.02073(11) 0.84772(12) 0.0203(3) Uani 1 1 d .
O3 O 0.37524(13) 0.45754(12) 0.44759(12) 0.0224(3) Uani 1 1 d .
O4 O 0.35466(13) 0.23932(12) 0.49895(12) 0.0234(3) Uani 1 1 d .
C1 C 0.30260(18) 0.10035(15) 0.97339(16) 0.0175(4) Uani 1 1 d .
C2 C 0.43180(19) 0.11389(17) 0.88771(17) 0.0196(4) Uani 1 1 d .
H2 H 0.4598 0.0831 0.8098 0.024 Uiso 1 1 calc R
C3 C 0.5189(2) 0.17323(17) 0.91846(18) 0.0228(4) Uani 1 1 d .
H3 H 0.6067 0.1837 0.8605 0.027 Uiso 1 1 calc R
C4 C 0.4795(2) 0.21727(18) 1.03222(18) 0.0250(4) Uani 1 1 d .
H4 H 0.5401 0.2574 1.0522 0.030 Uiso 1 1 calc R
C5 C 0.3517(2) 0.20263(18) 1.11668(18) 0.0241(4) Uani 1 1 d .
H5 H 0.3248 0.2320 1.1952 0.029 Uiso 1 1 calc R
C6 C 0.26274(19) 0.14525(17) 1.08707(17) 0.0207(4) Uani 1 1 d .
H6 H 0.1742 0.1366 1.1448 0.025 Uiso 1 1 calc R
C7 C 0.03956(18) 0.26139(16) 0.77051(17) 0.0176(4) Uani 1 1 d .
C8 C 0.0197(2) 0.35891(17) 0.67594(17) 0.0217(4) Uani 1 1 d .
H8 H 0.0886 0.3601 0.5974 0.026 Uiso 1 1 calc R
C9 C -0.1000(2) 0.45355(18) 0.69661(19) 0.0260(4) Uani 1 1 d .
H9 H -0.1131 0.5197 0.6319 0.031 Uiso 1 1 calc R
C10 C -0.2015(2) 0.45327(18) 0.81099(19) 0.0260(4) Uani 1 1 d .
H10 H -0.2840 0.5184 0.8248 0.031 Uiso 1 1 calc R
C11 C -0.1805(2) 0.35664(18) 0.90454(18) 0.0235(4) Uani 1 1 d .
H11 H -0.2492 0.3561 0.9832 0.028 Uiso 1 1 calc R
C12 C -0.06070(19) 0.26046(17) 0.88546(17) 0.0200(4) Uani 1 1 d .
H12 H -0.0475 0.1946 0.9505 0.024 Uiso 1 1 calc R
C13 C 0.64691(19) 0.20285(17) 0.57031(16) 0.0199(4) Uani 1 1 d .
C14 C 0.7634(2) 0.21773(18) 0.60391(17) 0.0238(4) Uani 1 1 d .
H14 H 0.7711 0.2978 0.6110 0.029 Uiso 1 1 calc R
C15 C 0.8671(2) 0.11530(19) 0.62675(18) 0.0261(4) Uani 1 1 d .
H15 H 0.9455 0.1252 0.6510 0.031 Uiso 1 1 calc R
C16 C 0.8585(2) -0.00168(18) 0.61481(17) 0.0251(4) Uani 1 1 d .
H16 H 0.9308 -0.0716 0.6300 0.030 Uiso 1 1 calc R
C17 C 0.7434(2) -0.01554(18) 0.58052(18) 0.0256(4) Uani 1 1 d .
H17 H 0.7374 -0.0955 0.5715 0.031 Uiso 1 1 calc R
C18 C 0.6367(2) 0.08567(17) 0.55914(17) 0.0225(4) Uani 1 1 d .
H18 H 0.5573 0.0751 0.5370 0.027 Uiso 1 1 calc R
C19 C 0.65489(18) 0.36198(16) 0.26158(16) 0.0166(4) Uani 1 1 d .
C20 C 0.6225(2) 0.48389(17) 0.20798(17) 0.0209(4) Uani 1 1 d .
H20 H 0.5267 0.5239 0.2087 0.025 Uiso 1 1 calc R
C21 C 0.7317(2) 0.54696(17) 0.15326(17) 0.0232(4) Uani 1 1 d .
H21 H 0.7104 0.6309 0.1175 0.028 Uiso 1 1 calc R
C22 C 0.8716(2) 0.48790(17) 0.15074(17) 0.0233(4) Uani 1 1 d .
H22 H 0.9460 0.5312 0.1132 0.028 Uiso 1 1 calc R
C23 C 0.9026(2) 0.36573(18) 0.20306(18) 0.0248(4) Uani 1 1 d .
H23 H 0.9987 0.3252 0.2004 0.030 Uiso 1 1 calc R
C24 C 0.79480(19) 0.30193(17) 0.25935(17) 0.0211(4) Uani 1 1 d .
H24 H 0.8163 0.2183 0.2959 0.025 Uiso 1 1 calc R
H1A H 0.139(3) 0.029(2) 1.006(2) 0.035(7) Uiso 1 1 d .
H2A H 0.228(3) 0.175(2) 0.683(2) 0.036(7) Uiso 1 1 d .
H3A H 0.556(3) 0.379(2) 0.555(2) 0.042(7) Uiso 1 1 d .
H4A H 0.567(2) 0.222(2) 0.3200(19) 0.021(5) Uiso 1 1 d .

loop_
_atom_site_aniso_label
_atom_site_aniso_U_11
_atom_site_aniso_U_22
_atom_site_aniso_U_33
_atom_site_aniso_U_23
_atom_site_aniso_U_13
_atom_site_aniso_U_12
S1 0.0175(2) 0.0146(2) 0.0174(2) -0.00145(16) -0.00389(17) -0.00501(17)
S2 0.0166(2) 0.0195(2) 0.0192(2) -0.00429(17) -0.00198(17) -0.00718(17)
N1 0.0183(8) 0.0210(8) 0.0169(8) -0.0011(6) -0.0021(6) -0.0085(6)
N2 0.0176(8) 0.0179(8) 0.0172(8) 0.0001(6) -0.0012(6) -0.0045(6)
N3 0.0239(8) 0.0199(8) 0.0225(8) -0.0055(6) -0.0071(7) -0.0077(7)
N4 0.0201(8) 0.0160(8) 0.0191(8) -0.0033(6) -0.0030(6) -0.0075(6)
O1 0.0206(7) 0.0179(6) 0.0230(7) -0.0047(5) -0.0040(5) -0.0030(5)
O2 0.0210(6) 0.0189(6) 0.0223(7) -0.0022(5) -0.0045(5) -0.0085(5)
O3 0.0178(6) 0.0205(7) 0.0291(7) -0.0074(5) -0.0043(5) -0.0034(5)
O4 0.0211(7) 0.0263(7) 0.0239(7) -0.0039(5) -0.0007(5) -0.0124(6)
C1 0.0186(9) 0.0135(8) 0.0204(9) 0.0012(7) -0.0079(7) -0.0027(7)
C2 0.0196(9) 0.0205(9) 0.0177(9) -0.0003(7) -0.0047(7) -0.0041(7)
C3 0.0190(9) 0.0234(10) 0.0250(10) 0.0022(8) -0.0058(8) -0.0068(7)
C4 0.0276(10) 0.0225(10) 0.0289(10) 0.0026(8) -0.0132(8) -0.0102(8)
C5 0.0306(10) 0.0227(9) 0.0214(9) -0.0034(8) -0.0086(8) -0.0073(8)
C6 0.0192(9) 0.0205(9) 0.0200(9) -0.0015(7) -0.0021(7) -0.0046(7)
C7 0.0177(9) 0.0151(8) 0.0222(9) -0.0036(7) -0.0062(7) -0.0056(7)
C8 0.0226(9) 0.0241(10) 0.0198(9) -0.0003(7) -0.0067(7) -0.0081(8)
C9 0.0273(10) 0.0204(9) 0.0309(11) 0.0014(8) -0.0142(8) -0.0024(8)
C10 0.0188(9) 0.0213(10) 0.0391(12) -0.0090(8) -0.0095(8) -0.0004(7)
C11 0.0190(9) 0.0256(10) 0.0270(10) -0.0084(8) -0.0013(8) -0.0083(8)
C12 0.0218(9) 0.0173(9) 0.0210(9) -0.0012(7) -0.0038(7) -0.0077(7)
C13 0.0230(9) 0.0225(9) 0.0142(8) -0.0024(7) -0.0016(7) -0.0086(7)
C14 0.0271(10) 0.0260(10) 0.0218(9) -0.0055(8) -0.0057(8) -0.0109(8)
C15 0.0248(10) 0.0317(11) 0.0250(10) -0.0040(8) -0.0085(8) -0.0088(8)
C16 0.0292(10) 0.0239(10) 0.0210(9) -0.0002(8) -0.0067(8) -0.0055(8)
C17 0.0352(11) 0.0211(10) 0.0222(10) -0.0005(8) -0.0071(8) -0.0114(8)
C18 0.0259(10) 0.0239(10) 0.0209(9) -0.0020(7) -0.0062(8) -0.0111(8)
C19 0.0183(9) 0.0174(8) 0.0155(8) -0.0049(7) -0.0011(7) -0.0079(7)
C20 0.0203(9) 0.0201(9) 0.0217(9) -0.0035(7) -0.0046(7) -0.0040(7)
C21 0.0314(10) 0.0170(9) 0.0214(9) 0.0001(7) -0.0051(8) -0.0095(8)
C22 0.0239(10) 0.0253(10) 0.0229(9) -0.0058(8) -0.0006(8) -0.0136(8)
C23 0.0175(9) 0.0261(10) 0.0308(11) -0.0074(8) -0.0034(8) -0.0057(8)
C24 0.0221(9) 0.0150(9) 0.0243(10) -0.0024(7) -0.0039(7) -0.0034(7)

loop_
_atom_type_symbol
_atom_type_description
_atom_type_scat_dispersion_real
_atom_type_scat_dispersion_imag
_atom_type_scat_source
C C 0.0033 0.0016 'International Tables Vol C Tables 4.2.6.8 and 6.1.1.4'
H H 0.0000 0.0000 'International Tables Vol C Tables 4.2.6.8 and 6.1.1.4'
N N 0.0061 0.0033 'International Tables Vol C Tables 4.2.6.8 and 6.1.1.4'
O O 0.0106 0.0060 'International Tables Vol C Tables 4.2.6.8 and 6.1.1.4'
S S 0.1246 0.1234 'International Tables Vol C Tables 4.2.6.8 and 6.1.1.4'

loop_
_geom_angle_atom_site_label_1
_geom_angle_atom_site_label_2
_geom_angle_atom_site_label_3
_geom_angle
O1 S1 O2 119.46(7)
O1 S1 N2 104.22(8)
O2 S1 N2 110.69(8)
O1 S1 N1 110.08(8)
O2 S1 N1 104.11(8)
N2 S1 N1 107.94(8)
O3 S2 O4 119.17(8)
O3 S2 N3 104.85(8)
O4 S2 N3 109.26(8)
O3 S2 N4 108.48(8)
O4 S2 N4 104.79(8)
N3 S2 N4 110.21(8)
C1 N1 S1 126.07(13)
C1 N1 H1A 117.8(17)
S1 N1 H1A 111.1(17)
C7 N2 S1 126.58(13)
C7 N2 H2A 121.3(17)
S1 N2 H2A 111.6(17)
C13 N3 S2 124.24(13)
C13 N3 H3A 117.8(17)
S2 N3 H3A 110.1(18)
C19 N4 S2 116.86(12)
C19 N4 H4A 114.0(14)
S2 N4 H4A 109.5(15)
C6 C1 C2 120.22(16)
C6 C1 N1 117.07(16)
C2 C1 N1 122.66(16)
C3 C2 C1 118.80(17)
C3 C2 H2 120.6
C1 C2 H2 120.6
C4 C3 C2 120.95(17)
C4 C3 H3 119.5
C2 C3 H3 119.5
C5 C4 C3 119.73(18)
C5 C4 H4 120.1
C3 C4 H4 120.1
C4 C5 C6 120.14(18)
C4 C5 H5 119.9
C6 C5 H5 119.9
C5 C6 C1 120.15(17)
C5 C6 H6 119.9
C1 C6 H6 119.9
C12 C7 C8 119.85(17)
C12 C7 N2 122.74(16)
C8 C7 N2 117.41(16)
C9 C8 C7 119.94(18)
C9 C8 H8 120.0
C7 C8 H8 120.0
C8 C9 C10 120.74(18)
C8 C9 H9 119.6
C10 C9 H9 119.6
C11 C10 C9 118.95(17)
C11 C10 H10 120.5
C9 C10 H10 120.5
C10 C11 C12 121.14(18)
C10 C11 H11 119.4
C12 C11 H11 119.4
C7 C12 C11 119.38(17)
C7 C12 H12 120.3
C11 C12 H12 120.3
C18 C13 C14 120.01(18)
C18 C13 N3 122.79(17)
C14 C13 N3 117.19(16)
C15 C14 C13 119.50(18)
C15 C14 H14 120.2
C13 C14 H14 120.2
C14 C15 C16 120.89(18)
C14 C15 H15 119.6
C16 C15 H15 119.6
C17 C16 C15 119.26(19)
C17 C16 H16 120.4
C15 C16 H16 120.4
C16 C17 C18 120.87(18)
C16 C17 H17 119.6
C18 C17 H17 119.6
C17 C18 C13 119.46(18)
C17 C18 H18 120.3
C13 C18 H18 120.3
C20 C19 C24 120.86(16)
C20 C19 N4 119.22(16)
C24 C19 N4 119.91(16)
C19 C20 C21 119.30(17)
C19 C20 H20 120.3
C21 C20 H20 120.3
C22 C21 C20 120.24(17)
C22 C21 H21 119.9
C20 C21 H21 119.9
C23 C22 C21 119.85(17)
C23 C22 H22 120.1
C21 C22 H22 120.1
C22 C23 C24 120.67(17)
C22 C23 H23 119.7
C24 C23 H23 119.7
C23 C24 C19 119.07(17)
C23 C24 H24 120.5
C19 C24 H24 120.5

loop_
_geom_bond_atom_site_label_1
_geom_bond_atom_site_label_2
_geom_bond_distance
S1 O1 1.4300(13)
S1 O2 1.4355(13)
S1 N2 1.6160(16)
S1 N1 1.6163(16)
S2 O3 1.4311(13)
S2 O4 1.4329(13)
S2 N3 1.6211(16)
S2 N4 1.6334(15)
N1 C1 1.420(2)
N1 H1A 0.80(2)
N2 C7 1.417(2)
N2 H2A 0.80(2)
N3 C13 1.422(2)
N3 H3A 0.84(3)
N4 C19 1.444(2)
N4 H4A 0.82(2)
C1 C6 1.387(3)
C1 C2 1.395(2)
C2 C3 1.391(3)
C2 H2 0.9500
C3 C4 1.383(3)
C3 H3 0.9500
C4 C5 1.382(3)
C4 H4 0.9500
C5 C6 1.384(3)
C5 H5 0.9500
C6 H6 0.9500
C7 C12 1.388(2)
C7 C8 1.395(3)
C8 C9 1.379(3)
C8 H8 0.9500
C9 C10 1.388(3)
C9 H9 0.9500
C10 C11 1.383(3)
C10 H10 0.9500
C11 C12 1.389(3)
C11 H11 0.9500
C12 H12 0.9500
C13 C18 1.390(3)
C13 C14 1.397(3)
C14 C15 1.380(3)
C14 H14 0.9500
C15 C16 1.385(3)
C15 H15 0.9500
C16 C17 1.384(3)
C16 H16 0.9500
C17 C18 1.385(3)
C17 H17 0.9500
C18 H18 0.9500
C19 C20 1.387(3)
C19 C24 1.389(3)
C20 C21 1.390(3)
C20 H20 0.9500
C21 C22 1.385(3)
C21 H21 0.9500
C22 C23 1.384(3)
C22 H22 0.9500
C23 C24 1.386(3)
C23 H23 0.9500
C24 H24 0.9500

loop_
_cod_related_entry_id
_cod_related_entry_database
_cod_related_entry_code
1 ChemSpider 9093678
